data_4072189
loop_
_publ_author_name
'Bouyahyi, Miloud'
'Grunova, Ekaterina'
'Marquet, Nicolas'
'Kirillov, Evgueni'
'Thomas, Christophe M.'
'Roisnel, Thierry'
'Carpentier, Jean-Fran\,cois'

_publ_section_title
;
 Aluminum Complexes of Fluorinated Dialkoxy-Diimino Salen-like Ligands:
 Syntheses, Structures, and Use in Ring-Opening Polymerization of Cyclic
 Esters
;
_journal_issue 22
_journal_name_full Organometallics
_journal_page_first 5815
_journal_paper_doi 10.1021/om800651z
_journal_volume 27
_journal_year 2008
_chemical_absolute_configuration unk
_chemical_compound_source 'synthesis as described'
_chemical_formula_moiety 'C22 H30 Al1 Cl1 F12 N2 O2'
_chemical_formula_sum 'C22 H30 Al Cl F12 N2 O2'
_chemical_formula_weight 644.91
_chemical_name_systematic
;
 ?
;
_space_group_IT_number 43
_symmetry_cell_setting orthorhombic
_symmetry_Int_Tables_number 43
_symmetry_space_group_name_Hall 'F -2d 2'
_symmetry_space_group_name_H-M 'F 2 d d'
_atom_sites_solution_hydrogens geom
_atom_sites_solution_primary direct
_atom_sites_solution_secondary difmap
_audit_conform_dict_location ftp://ftp.iucr.org/pub/cif_core.dic
_audit_conform_dict_name cif_core.dic
_audit_conform_dict_version 2.3
_audit_creation_date 2008-02-18T18:12:18-00:00
_audit_creation_method 'WinGX routine CIF_UPDATE'
_cell_angle_alpha 90
_cell_angle_beta 90
_cell_angle_gamma 90
_cell_formula_units_Z 16
_cell_length_a 12.2935(7)
_cell_length_b 25.7402(14)
_cell_length_c 33.4121(19)
_cell_measurement_reflns_used 6168
_cell_measurement_temperature 100(2)
_cell_measurement_theta_max 27.17
_cell_measurement_theta_min 2.59
_cell_measurement_wavelength 0.71073
_cell_volume 10572.8(10)
_computing_cell_refinement 'Bruker SMART, 2006'
_computing_data_collection 'Bruker SMART, 2006'
_computing_data_reduction 'Bruker SAINT, 2006'
_computing_molecular_graphics 'Ortep-3 for Windows (Farrugia, 1997)'
_computing_publication_material 'WinGX publication routines (Farrugia, 1999)'
_computing_structure_refinement 'SHELXL-97 (Sheldrick, 1997)'
_computing_structure_solution 'SIR97 (Altomare et al., 1999)'
_diffrn_ambient_temperature 100(2)
_diffrn_detector 'CCD plate'
_diffrn_measured_fraction_theta_full 0.997
_diffrn_measured_fraction_theta_max 0.997
_diffrn_measurement_device_type 'APEXII, Bruker-AXS'
_diffrn_measurement_method 'CCD rotation images, thin slices'
_diffrn_radiation_monochromator graphite
_diffrn_radiation_probe x-ray
_diffrn_radiation_type MoK\a
_diffrn_radiation_wavelength 0.71073
_diffrn_reflns_av_R_equivalents 0.0426
_diffrn_reflns_av_unetI/netI 0.0504
_diffrn_reflns_limit_h_max 14
_diffrn_reflns_limit_h_min -15
_diffrn_reflns_limit_k_max 31
_diffrn_reflns_limit_k_min -33
_diffrn_reflns_limit_l_max 21
_diffrn_reflns_limit_l_min -43
_diffrn_reflns_number 16770
_diffrn_reflns_theta_full 27.48
_diffrn_reflns_theta_max 27.48
_diffrn_reflns_theta_min 3.42
_exptl_absorpt_coefficient_mu 0.288
_exptl_absorpt_correction_T_max 0.947
_exptl_absorpt_correction_T_min 0.891
_exptl_absorpt_correction_type multi-scan
_exptl_absorpt_process_details
;
  [Sheldrick, G.M. (2002). SADABS Bruker AXS Inc., Madison, Wisconsin, USA]
;
_exptl_crystal_colour colourless
_exptl_crystal_density_diffrn 1.621
_exptl_crystal_density_method 'not measured'
_exptl_crystal_description prism
_exptl_crystal_F_000 5280
_exptl_crystal_size_max 0.39
_exptl_crystal_size_mid 0.25
_exptl_crystal_size_min 0.19
_refine_diff_density_max 0.794
_refine_diff_density_min -0.315
_refine_diff_density_rms 0.065
_refine_ls_abs_structure_details 'Flack H D (1983), Acta Cryst. A39, 876-881'
_refine_ls_abs_structure_Flack 0.00(7)
_refine_ls_extinction_method none
_refine_ls_goodness_of_fit_ref 1.06
_refine_ls_hydrogen_treatment constr
_refine_ls_matrix_type full
_refine_ls_number_parameters 369
_refine_ls_number_reflns 5531
_refine_ls_number_restraints 1
_refine_ls_restrained_S_all 1.06
_refine_ls_R_factor_all 0.0486
_refine_ls_R_factor_gt 0.0418
_refine_ls_shift/su_max 0.001
_refine_ls_shift/su_mean 0
_refine_ls_structure_factor_coef Fsqd
_refine_ls_weighting_details 'calc w=1/[\s^2^(Fo^2^)+(0.0518P)^2^+14.0409P] where P=(Fo^2^+2Fc^2^)/3'
_refine_ls_weighting_scheme calc
_refine_ls_wR_factor_gt 0.0988
_refine_ls_wR_factor_ref 0.103
_reflns_number_gt 4976
_reflns_number_total 5531
_reflns_threshold_expression >2sigma(I)
_cod_data_source_file om800651z_si_007.cif
_cod_data_source_block job
_cod_database_code 4072189

loop_
_symmetry_equiv_pos_as_xyz
'x, y, z'
'x, -y, -z'
'x+1/4, -y+1/4, z+1/4'
'x+1/4, y+1/4, -z+1/4'
'x, y+1/2, z+1/2'
'x, -y+1/2, -z+1/2'
'x+1/4, -y+3/4, z+3/4'
'x+1/4, y+3/4, -z+3/4'
'x+1/2, y, z+1/2'
'x+1/2, -y, -z+1/2'
'x+3/4, -y+1/4, z+3/4'
'x+3/4, y+1/4, -z+3/4'
'x+1/2, y+1/2, z'
'x+1/2, -y+1/2, -z'
'x+3/4, -y+3/4, z+1/4'
'x+3/4, y+3/4, -z+1/4'

loop_
_atom_site_label
_atom_site_type_symbol
_atom_site_fract_x
_atom_site_fract_y
_atom_site_fract_z
_atom_site_U_iso_or_equiv
_atom_site_adp_type
_atom_site_occupancy
_atom_site_calc_flag
_atom_site_refinement_flags
Al1 Al 0.18687(6) 0.04740(3) 0.33599(2) 0.01255(17) Uani 1 d .
Cl1 Cl 0.20419(6) -0.01593(2) 0.292958(18) 0.01813(14) Uani 1 d .
N1 N 0.29355(19) 0.09431(9) 0.30351(6) 0.0139(5) Uani 1 d .
C1 C 0.2350(2) 0.12528(11) 0.27302(8) 0.0168(6) Uani 1 d .
H1A H 0.2749 0.1241 0.2473 0.02 Uiso 1 calc R
H1B H 0.2304 0.162 0.2817 0.02 Uiso 1 calc R
O1 O 0.28306(15) 0.04916(8) 0.37475(5) 0.0150(4) Uani 1 d .
C11 C 0.3978(2) 0.09483(11) 0.30511(7) 0.0155(6) Uani 1 d .
C12 C 0.4701(3) 0.11822(13) 0.27232(9) 0.0276(7) Uani 1 d .
H12 H 0.5463 0.1084 0.2796 0.033 Uiso 1 calc R
C13 C 0.4497(3) 0.09427(15) 0.23063(9) 0.0363(8) Uani 1 d .
H13A H 0.4006 0.0645 0.2332 0.054 Uiso 1 calc R
H13B H 0.519 0.0828 0.2191 0.054 Uiso 1 calc R
H13C H 0.4165 0.1204 0.2131 0.054 Uiso 1 calc R
C14 C 0.4676(3) 0.17795(14) 0.27230(10) 0.0370(8) Uani 1 d .
H14A H 0.3984 0.19 0.2611 0.055 Uiso 1 calc R
H14B H 0.5279 0.1912 0.256 0.055 Uiso 1 calc R
H14C H 0.475 0.1907 0.2998 0.055 Uiso 1 calc R
C15 C 0.4586(2) 0.06778(11) 0.34031(8) 0.0167(6) Uani 1 d .
C16 C 0.4817(3) 0.01166(12) 0.32599(9) 0.0227(6) Uani 1 d .
H16A H 0.5318 -0.0053 0.3447 0.034 Uiso 1 calc R
H16B H 0.5146 0.0126 0.2993 0.034 Uiso 1 calc R
H16C H 0.4134 -0.0079 0.3249 0.034 Uiso 1 calc R
C17 C 0.5701(2) 0.09478(14) 0.34777(9) 0.0243(7) Uani 1 d .
H17A H 0.5601 0.1326 0.348 0.036 Uiso 1 calc R
H17B H 0.6209 0.0853 0.3264 0.036 Uiso 1 calc R
H17C H 0.5995 0.0835 0.3736 0.036 Uiso 1 calc R
C18 C 0.3866(2) 0.06768(11) 0.37933(8) 0.0152(5) Uani 1 d .
C19 C 0.3802(2) 0.12360(11) 0.39751(8) 0.0187(6) Uani 1 d .
F19A F 0.29604(15) 0.12932(7) 0.42240(5) 0.0234(4) Uani 1 d .
F19B F 0.46931(14) 0.13726(6) 0.41843(5) 0.0237(4) Uani 1 d .
F19C F 0.36732(15) 0.16008(6) 0.36894(5) 0.0231(4) Uani 1 d .
C20 C 0.4335(2) 0.03227(11) 0.41386(8) 0.0188(6) Uani 1 d .
F20A F 0.41901(15) -0.01807(6) 0.40538(5) 0.0243(4) Uani 1 d .
F20B F 0.38087(15) 0.04097(7) 0.44827(5) 0.0252(4) Uani 1 d .
F20C F 0.53992(14) 0.03771(7) 0.42234(5) 0.0287(4) Uani 1 d .
N31 N 0.08177(19) 0.09346(9) 0.30816(6) 0.0144(5) Uani 1 d .
O31 O 0.07853(16) 0.02266(7) 0.36574(5) 0.0152(4) Uani 1 d .
C31 C 0.1218(2) 0.10345(12) 0.26746(8) 0.0170(6) Uani 1 d .
H31A H 0.0744 0.1288 0.2535 0.02 Uiso 1 calc R
H31B H 0.124 0.0709 0.2517 0.02 Uiso 1 calc R
C41 C -0.0125(2) 0.10881(10) 0.32067(7) 0.0141(5) Uani 1 d .
C42 C -0.0940(2) 0.13730(11) 0.29490(8) 0.0169(6) Uani 1 d .
H42 H -0.1627 0.139 0.3109 0.02 Uiso 1 calc R
C43 C -0.0583(3) 0.19384(11) 0.28811(8) 0.0236(6) Uani 1 d .
H43A H -0.0523 0.2116 0.314 0.035 Uiso 1 calc R
H43B H -0.1123 0.2116 0.2714 0.035 Uiso 1 calc R
H43C H 0.0124 0.1943 0.2746 0.035 Uiso 1 calc R
C44 C -0.1238(3) 0.10972(13) 0.25535(9) 0.0257(7) Uani 1 d .
H44A H -0.0732 0.1206 0.2343 0.039 Uiso 1 calc R
H44B H -0.1982 0.119 0.2476 0.039 Uiso 1 calc R
H44C H -0.1188 0.072 0.259 0.039 Uiso 1 calc R
C45 C -0.0348(2) 0.10187(10) 0.36617(7) 0.0137(5) Uani 1 d .
C46 C 0.0515(2) 0.13517(12) 0.38794(8) 0.0186(6) Uani 1 d .
H46A H 0.1238 0.1203 0.3834 0.028 Uiso 1 calc R
H46B H 0.036 0.1355 0.4167 0.028 Uiso 1 calc R
H46C H 0.0493 0.1708 0.3776 0.028 Uiso 1 calc R
C47 C -0.1466(2) 0.12427(12) 0.37824(9) 0.0199(6) Uani 1 d .
H47A H -0.1511 0.1607 0.3699 0.03 Uiso 1 calc R
H47B H -0.1553 0.1219 0.4073 0.03 Uiso 1 calc R
H47C H -0.2044 0.1044 0.3651 0.03 Uiso 1 calc R
C48 C -0.0194(2) 0.04243(10) 0.37730(8) 0.0145(5) Uani 1 d .
C49 C -0.1110(2) 0.00891(12) 0.35825(10) 0.0253(7) Uani 1 d .
F49A F -0.13518(17) 0.02450(7) 0.32150(6) 0.0358(5) Uani 1 d .
F49B F -0.20540(16) 0.01130(8) 0.37976(7) 0.0408(5) Uani 1 d .
F49C F -0.08591(15) -0.04121(6) 0.35619(5) 0.0268(4) Uani 1 d .
C50 C -0.0245(3) 0.03216(13) 0.42342(9) 0.0280(7) Uani 1 d .
F50A F -0.1031(2) 0.05506(10) 0.44358(6) 0.0522(7) Uani 1 d .
F50B F -0.03009(15) -0.01928(7) 0.43048(5) 0.0277(4) Uani 1 d .
F50C F 0.06960(18) 0.04851(8) 0.44112(5) 0.0359(5) Uani 1 d .

loop_
_atom_site_aniso_label
_atom_site_aniso_U_11
_atom_site_aniso_U_22
_atom_site_aniso_U_33
_atom_site_aniso_U_23
_atom_site_aniso_U_13
_atom_site_aniso_U_12
Al1 0.0090(4) 0.0148(4) 0.0139(3) -0.0005(3) -0.0012(3) 0.0000(3)
Cl1 0.0170(3) 0.0178(3) 0.0195(3) -0.0038(2) 0.0004(3) 0.0012(3)
N1 0.0121(12) 0.0143(12) 0.0153(10) -0.0009(8) 0.0020(9) 0.0015(10)
C1 0.0124(14) 0.0221(14) 0.0159(11) 0.0043(11) -0.0005(11) 0.0003(11)
O1 0.0070(9) 0.0221(10) 0.0160(8) 0.0039(7) 0.0004(7) -0.0044(8)
C11 0.0142(14) 0.0176(14) 0.0147(11) -0.0016(10) 0.0013(11) -0.0026(11)
C12 0.0175(17) 0.0415(19) 0.0238(14) 0.0080(13) 0.0022(13) -0.0058(14)
C13 0.0278(18) 0.056(2) 0.0246(14) 0.0045(14) 0.0121(14) 0.0077(17)
C14 0.031(2) 0.044(2) 0.0367(17) 0.0154(15) 0.0032(16) -0.0175(17)
C15 0.0118(14) 0.0192(14) 0.0191(12) -0.0009(10) 0.0002(11) -0.0009(11)
C16 0.0173(16) 0.0233(16) 0.0274(14) -0.0005(12) 0.0021(13) 0.0039(12)
C17 0.0117(15) 0.0375(18) 0.0237(13) 0.0001(13) -0.0001(12) -0.0046(13)
C18 0.0097(14) 0.0176(14) 0.0183(11) 0.0018(11) -0.0023(11) -0.0005(11)
C19 0.0152(15) 0.0256(16) 0.0153(11) -0.0005(11) -0.0039(11) -0.0029(12)
F19A 0.0201(9) 0.0323(10) 0.0177(7) -0.0054(7) 0.0007(7) 0.0016(8)
F19B 0.0187(10) 0.0272(9) 0.0253(8) -0.0052(7) -0.0077(7) -0.0055(8)
F19C 0.0304(10) 0.0163(9) 0.0225(8) 0.0006(6) -0.0015(8) -0.0003(8)
C20 0.0148(15) 0.0200(15) 0.0215(12) 0.0009(11) -0.0041(11) -0.0029(12)
F20A 0.0232(10) 0.0209(9) 0.0287(8) 0.0049(7) -0.0064(7) -0.0007(7)
F20B 0.0269(10) 0.0309(10) 0.0180(8) 0.0054(7) -0.0031(7) -0.0013(8)
F20C 0.0152(9) 0.0368(11) 0.0341(9) 0.0096(8) -0.0127(8) -0.0055(8)
N31 0.0118(12) 0.0163(12) 0.0150(10) 0.0001(9) -0.0006(9) -0.0014(9)
O31 0.0087(10) 0.0171(10) 0.0198(9) 0.0019(8) 0.0019(8) 0.0028(8)
C31 0.0146(15) 0.0220(15) 0.0142(11) 0.0033(11) 0.0006(11) 0.0009(11)
C41 0.0131(14) 0.0132(13) 0.0161(11) -0.0013(10) -0.0016(11) -0.0039(11)
C42 0.0141(15) 0.0180(15) 0.0187(12) 0.0025(11) 0.0004(11) 0.0027(12)
C43 0.0266(17) 0.0198(16) 0.0244(13) 0.0050(11) -0.0022(13) 0.0036(13)
C44 0.0216(17) 0.0304(17) 0.0251(14) 0.0008(12) -0.0111(13) 0.0002(13)
C45 0.0115(14) 0.0146(13) 0.0148(11) 0.0014(9) 0.0027(10) 0.0030(11)
C46 0.0154(15) 0.0231(16) 0.0174(11) -0.0040(11) 0.0004(11) -0.0001(12)
C47 0.0138(14) 0.0219(15) 0.0239(13) 0.0013(12) 0.0051(11) 0.0052(12)
C48 0.0101(14) 0.0154(14) 0.0181(11) 0.0010(10) 0.0031(11) -0.0001(11)
C49 0.0133(16) 0.0201(16) 0.0425(17) 0.0060(13) -0.0037(14) -0.0021(12)
F49A 0.0405(13) 0.0270(10) 0.0399(10) 0.0049(8) -0.0223(10) -0.0081(9)
F49B 0.0151(10) 0.0405(12) 0.0668(14) 0.0081(10) 0.0085(10) -0.0009(8)
F49C 0.0257(10) 0.0161(9) 0.0386(10) 0.0005(7) -0.0032(8) -0.0039(7)
C50 0.030(2) 0.0279(17) 0.0259(14) 0.0089(13) 0.0091(14) 0.0099(15)
F50A 0.0650(16) 0.0626(16) 0.0290(10) 0.0150(10) 0.0252(11) 0.0345(13)
F50B 0.0219(10) 0.0295(10) 0.0317(9) 0.0155(7) 0.0031(8) 0.0020(8)
F50C 0.0538(15) 0.0296(11) 0.0243(9) -0.0001(8) -0.0136(9) 0.0016(10)

loop_
_atom_type_symbol
_atom_type_description
_atom_type_scat_dispersion_real
_atom_type_scat_dispersion_imag
_atom_type_scat_source
C C 0.0033 0.0016 'International Tables Vol C Tables 4.2.6.8 and 6.1.1.4'
H H 0 0 'International Tables Vol C Tables 4.2.6.8 and 6.1.1.4'
N N 0.0061 0.0033 'International Tables Vol C Tables 4.2.6.8 and 6.1.1.4'
O O 0.0106 0.006 'International Tables Vol C Tables 4.2.6.8 and 6.1.1.4'
F F 0.0171 0.0103 'International Tables Vol C Tables 4.2.6.8 and 6.1.1.4'
Al Al 0.0645 0.0514 'International Tables Vol C Tables 4.2.6.8 and 6.1.1.4'
Cl Cl 0.1484 0.1585 'International Tables Vol C Tables 4.2.6.8 and 6.1.1.4'

loop_
_geom_angle_atom_site_label_1
_geom_angle_atom_site_label_2
_geom_angle_atom_site_label_3
_geom_angle
O1 Al1 O31 95.82(9)
O1 Al1 N31 140.28(10)
O31 Al1 N31 89.32(10)
O1 Al1 N1 86.87(9)
O31 Al1 N1 165.39(10)
N31 Al1 N1 79.62(10)
O1 Al1 Cl1 116.08(8)
O31 Al1 Cl1 100.00(7)
N31 Al1 Cl1 101.59(7)
N1 Al1 Cl1 91.62(7)
C11 N1 C1 120.6(2)
C11 N1 Al1 127.74(19)
C1 N1 Al1 111.32(17)
N1 C1 C31 109.4(2)
N1 C1 H1A 109.8
C31 C1 H1A 109.8
N1 C1 H1B 109.8
C31 C1 H1B 109.8
H1A C1 H1B 108.2
C18 O1 Al1 135.97(17)
N1 C11 C12 123.6(3)
N1 C11 C15 120.4(2)
C12 C11 C15 115.9(2)
C11 C12 C14 112.4(3)
C11 C12 C13 113.2(3)
C14 C12 C13 113.3(3)
C11 C12 H12 105.7
C14 C12 H12 105.7
C13 C12 H12 105.7
C12 C13 H13A 109.5
C12 C13 H13B 109.5
H13A C13 H13B 109.5
C12 C13 H13C 109.5
H13A C13 H13C 109.5
H13B C13 H13C 109.5
C12 C14 H14A 109.5
C12 C14 H14B 109.5
H14A C14 H14B 109.5
C12 C14 H14C 109.5
H14A C14 H14C 109.5
H14B C14 H14C 109.5
C16 C15 C17 107.7(2)
C16 C15 C11 105.8(2)
C17 C15 C11 110.1(2)
C16 C15 C18 110.9(2)
C17 C15 C18 111.3(2)
C11 C15 C18 110.9(2)
C15 C16 H16A 109.5
C15 C16 H16B 109.5
H16A C16 H16B 109.5
C15 C16 H16C 109.5
H16A C16 H16C 109.5
H16B C16 H16C 109.5
C15 C17 H17A 109.5
C15 C17 H17B 109.5
H17A C17 H17B 109.5
C15 C17 H17C 109.5
H17A C17 H17C 109.5
H17B C17 H17C 109.5
O1 C18 C19 108.5(2)
O1 C18 C15 115.5(2)
C19 C18 C15 110.4(2)
O1 C18 C20 102.7(2)
C19 C18 C20 105.4(2)
C15 C18 C20 113.6(2)
F19A C19 F19B 106.2(2)
F19A C19 F19C 105.8(2)
F19B C19 F19C 106.4(2)
F19A C19 C18 112.5(2)
F19B C19 C18 113.6(2)
F19C C19 C18 111.8(2)
F20A C20 F20B 106.2(2)
F20A C20 F20C 105.9(2)
F20B C20 F20C 105.7(2)
F20A C20 C18 110.8(2)
F20B C20 C18 110.8(2)
F20C C20 C18 116.6(2)
C41 N31 C31 123.1(2)
C41 N31 Al1 127.88(18)
C31 N31 Al1 108.69(17)
C48 O31 Al1 133.30(17)
N31 C31 C1 105.0(2)
N31 C31 H31A 110.7
C1 C31 H31A 110.7
N31 C31 H31B 110.7
C1 C31 H31B 110.7
H31A C31 H31B 108.8
N31 C41 C42 123.9(2)
N31 C41 C45 116.1(2)
C42 C41 C45 119.7(2)
C41 C42 C43 110.7(2)
C41 C42 C44 114.9(2)
C43 C42 C44 112.1(2)
C41 C42 H42 106.1
C43 C42 H42 106.1
C44 C42 H42 106.1
C42 C43 H43A 109.5
C42 C43 H43B 109.5
H43A C43 H43B 109.5
C42 C43 H43C 109.5
H43A C43 H43C 109.5
H43B C43 H43C 109.5
C42 C44 H44A 109.5
C42 C44 H44B 109.5
H44A C44 H44B 109.5
C42 C44 H44C 109.5
H44A C44 H44C 109.5
H44B C44 H44C 109.5
C47 C45 C46 106.3(2)
C47 C45 C41 111.7(2)
C46 C45 C41 106.0(2)
C47 C45 C48 113.9(2)
C46 C45 C48 110.0(2)
C41 C45 C48 108.6(2)
C45 C46 H46A 109.5
C45 C46 H46B 109.5
H46A C46 H46B 109.5
C45 C46 H46C 109.5
H46A C46 H46C 109.5
H46B C46 H46C 109.5
C45 C47 H47A 109.5
C45 C47 H47B 109.5
H47A C47 H47B 109.5
C45 C47 H47C 109.5
H47A C47 H47C 109.5
H47B C47 H47C 109.5
O31 C48 C49 108.5(2)
O31 C48 C50 104.6(2)
C49 C48 C50 106.3(2)
O31 C48 C45 113.5(2)
C49 C48 C45 110.7(2)
C50 C48 C45 112.9(2)
F49A C49 F49C 107.3(3)
F49A C49 F49B 106.4(3)
F49C C49 F49B 105.6(2)
F49A C49 C48 111.9(2)
F49C C49 C48 113.1(2)
F49B C49 C48 112.0(3)
F50A C50 F50B 108.3(3)
F50A C50 F50C 105.2(3)
F50B C50 F50C 105.7(2)
F50A C50 C48 117.2(3)
F50B C50 C48 109.9(2)
F50C C50 C48 109.9(2)

loop_
_geom_bond_atom_site_label_1
_geom_bond_atom_site_label_2
_geom_bond_distance
Al1 O1 1.754(2)
Al1 O31 1.780(2)
Al1 N31 1.985(2)
Al1 N1 2.087(2)
Al1 Cl1 2.1839(10)
N1 C11 1.283(4)
N1 C1 1.480(3)
C1 C31 1.512(4)
C1 H1A 0.99
C1 H1B 0.99
O1 C18 1.368(3)
C11 C12 1.534(4)
C11 C15 1.558(4)
C12 C14 1.538(5)
C12 C13 1.544(4)
C12 H12 1
C13 H13A 0.98
C13 H13B 0.98
C13 H13C 0.98
C14 H14A 0.98
C14 H14B 0.98
C14 H14C 0.98
C15 C16 1.548(4)
C15 C17 1.557(4)
C15 C18 1.576(4)
C16 H16A 0.98
C16 H16B 0.98
C16 H16C 0.98
C17 H17A 0.98
C17 H17B 0.98
C17 H17C 0.98
C18 C19 1.564(4)
C18 C20 1.579(4)
C19 F19A 1.336(3)
C19 F19B 1.346(3)
C19 F19C 1.348(3)
C20 F20A 1.338(3)
C20 F20B 1.338(3)
C20 F20C 1.346(3)
N31 C41 1.293(4)
N31 C31 1.469(3)
O31 C48 1.363(3)
C31 H31A 0.99
C31 H31B 0.99
C41 C42 1.512(4)
C41 C45 1.555(3)
C42 C43 1.537(4)
C42 C44 1.544(4)
C42 H42 1
C43 H43A 0.98
C43 H43B 0.98
C43 H43C 0.98
C44 H44A 0.98
C44 H44B 0.98
C44 H44C 0.98
C45 C47 1.544(4)
C45 C46 1.546(4)
C45 C48 1.586(4)
C46 H46A 0.98
C46 H46B 0.98
C46 H46C 0.98
C47 H47A 0.98
C47 H47B 0.98
C47 H47C 0.98
C48 C49 1.555(4)
C48 C50 1.565(4)
C49 F49A 1.326(4)
C49 F49C 1.328(4)
C49 F49B 1.366(4)
C50 F50A 1.316(4)
C50 F50B 1.347(4)
C50 F50C 1.366(4)

loop_
_geom_torsion_atom_site_label_1
_geom_torsion_atom_site_label_2
_geom_torsion_atom_site_label_3
_geom_torsion_atom_site_label_4
_geom_torsion
O1 Al1 N1 C11 31.8(2)
O31 Al1 N1 C11 132.9(4)
N31 Al1 N1 C11 174.3(2)
Cl1 Al1 N1 C11 -84.2(2)
O1 Al1 N1 C1 -154.83(18)
O31 Al1 N1 C1 -53.7(4)
N31 Al1 N1 C1 -12.35(17)
Cl1 Al1 N1 C1 89.14(17)
C11 N1 C1 C31 159.3(2)
Al1 N1 C1 C31 -14.6(3)
O31 Al1 O1 C18 -172.6(3)
N31 Al1 O1 C18 -76.6(3)
N1 Al1 O1 C18 -7.0(3)
Cl1 Al1 O1 C18 83.3(3)
C1 N1 C11 C12 -11.5(4)
Al1 N1 C11 C12 161.3(2)
C1 N1 C11 C15 172.4(2)
Al1 N1 C11 C15 -14.7(4)
N1 C11 C12 C14 73.4(4)
C15 C11 C12 C14 -110.4(3)
N1 C11 C12 C13 -56.6(4)
C15 C11 C12 C13 119.6(3)
N1 C11 C15 C16 91.6(3)
C12 C11 C15 C16 -84.7(3)
N1 C11 C15 C17 -152.3(3)
C12 C11 C15 C17 31.4(3)
N1 C11 C15 C18 -28.7(4)
C12 C11 C15 C18 155.0(2)
Al1 O1 C18 C19 94.2(3)
Al1 O1 C18 C15 -30.3(4)
Al1 O1 C18 C20 -154.5(2)
C16 C15 C18 O1 -66.0(3)
C17 C15 C18 O1 174.1(2)
C11 C15 C18 O1 51.2(3)
C16 C15 C18 C19 170.5(2)
C17 C15 C18 C19 50.6(3)
C11 C15 C18 C19 -72.3(3)
C16 C15 C18 C20 52.3(3)
C17 C15 C18 C20 -67.6(3)
C11 C15 C18 C20 169.5(2)
O1 C18 C19 F19A 33.1(3)
C15 C18 C19 F19A 160.6(2)
C20 C18 C19 F19A -76.4(3)
O1 C18 C19 F19B 153.7(2)
C15 C18 C19 F19B -78.8(3)
C20 C18 C19 F19B 44.3(3)
O1 C18 C19 F19C -85.8(3)
C15 C18 C19 F19C 41.7(3)
C20 C18 C19 F19C 164.7(2)
O1 C18 C20 F20A 51.9(3)
C19 C18 C20 F20A 165.4(2)
C15 C18 C20 F20A -73.6(3)
O1 C18 C20 F20B -65.8(3)
C19 C18 C20 F20B 47.7(3)
C15 C18 C20 F20B 168.7(2)
O1 C18 C20 F20C 173.2(2)
C19 C18 C20 F20C -73.3(3)
C15 C18 C20 F20C 47.7(3)
O1 Al1 N31 C41 -76.8(3)
O31 Al1 N31 C41 21.5(2)
N1 Al1 N31 C41 -148.9(3)
Cl1 Al1 N31 C41 121.6(2)
O1 Al1 N31 C31 110.0(2)
O31 Al1 N31 C31 -151.72(17)
N1 Al1 N31 C31 37.88(17)
Cl1 Al1 N31 C31 -51.64(18)
O1 Al1 O31 C48 115.1(2)
N31 Al1 O31 C48 -25.4(2)
N1 Al1 O31 C48 15.1(5)
Cl1 Al1 O31 C48 -127.1(2)
C41 N31 C31 C1 130.9(3)
Al1 N31 C31 C1 -55.5(2)
N1 C1 C31 N31 44.1(3)
C31 N31 C41 C42 1.9(4)
Al1 N31 C41 C42 -170.4(2)
C31 N31 C41 C45 -171.6(2)
Al1 N31 C41 C45 16.1(3)
N31 C41 C42 C43 -74.2(3)
C45 C41 C42 C43 99.1(3)
N31 C41 C42 C44 54.2(4)
C45 C41 C42 C44 -132.6(3)
N31 C41 C45 C47 176.7(2)
C42 C41 C45 C47 3.0(3)
N31 C41 C45 C46 61.4(3)
C42 C41 C45 C46 -112.4(3)
N31 C41 C45 C48 -56.8(3)
C42 C41 C45 C48 129.4(3)
Al1 O31 C48 C49 115.3(2)
Al1 O31 C48 C50 -131.6(2)
Al1 O31 C48 C45 -8.2(3)
C47 C45 C48 O31 178.6(2)
C46 C45 C48 O31 -62.1(3)
C41 C45 C48 O31 53.4(3)
C47 C45 C48 C49 56.4(3)
C46 C45 C48 C49 175.7(2)
C41 C45 C48 C49 -68.8(3)
C47 C45 C48 C50 -62.6(3)
C46 C45 C48 C50 56.7(3)
C41 C45 C48 C50 172.2(2)
O31 C48 C49 F49A -85.5(3)
C50 C48 C49 F49A 162.6(3)
C45 C48 C49 F49A 39.7(3)
O31 C48 C49 F49C 35.9(3)
C50 C48 C49 F49C -76.0(3)
C45 C48 C49 F49C 161.1(2)
O31 C48 C49 F49B 155.1(2)
C50 C48 C49 F49B 43.1(3)
C45 C48 C49 F49B -79.8(3)
O31 C48 C50 F50A 169.0(3)
C49 C48 C50 F50A -76.4(3)
C45 C48 C50 F50A 45.1(4)
O31 C48 C50 F50B -66.8(3)
C49 C48 C50 F50B 47.8(3)
C45 C48 C50 F50B 169.3(2)
O31 C48 C50 F50C 49.1(3)
C49 C48 C50 F50C 163.7(2)
C45 C48 C50 F50C -74.8(3)
